data_7052380
loop_
_publ_author_name
'Mark W. Glenny'
'Marie Lacombe'
'Jason B. Love'
'Alexander J. Blake'
'Leonard F. Lindoy'
'Robert C. Luckay'
'Karsten Gloe'
'Bianca Antonioli'
'Claire Wilson'
'Martin Schr\"oder'

_publ_section_title
;
 Design and synthesis of heteroditopic aza-thioether macrocycles for
 metal extraction
;
_journal_issue 12
_journal_name_full 'New Journal of Chemistry'
_journal_page_first 1755
_journal_paper_doi 10.1039/b609180f
_journal_volume 30
_journal_year 2006
_chemical_formula_moiety 'C15 H29 N3 O3 S2'
_chemical_formula_sum 'C15 H29 N3 O3 S2'
_chemical_formula_weight 363.53
_chemical_name_systematic
; 
 ? 
;
_space_group_IT_number 14
_symmetry_cell_setting monoclinic
_symmetry_space_group_name_Hall '-P 2ybc'
_symmetry_space_group_name_H-M 'P 1 21/c 1'
_atom_sites_solution_hydrogens geom
_atom_sites_solution_primary direct
_atom_sites_solution_secondary difmap
_audit_creation_method SHELXL-97
_cell_angle_alpha 90.00
_cell_angle_beta 99.462(1)
_cell_angle_gamma 90.00
_cell_formula_units_Z 4
_cell_length_a 12.5943(8)
_cell_length_b 14.8366(10)
_cell_length_c 10.1311(7)
_cell_measurement_reflns_used 3561
_cell_measurement_temperature 150(2)
_cell_measurement_theta_max 28.34
_cell_measurement_theta_min 2.74
_cell_volume 1867.3(2)
_computing_cell_refinement 'Bruker SAINT'
_computing_data_collection 'Bruker SMART'
_computing_data_reduction 'Bruker SHELXTL'
_computing_molecular_graphics 'Bruker SHELXTL'
_computing_publication_material 'Bruker SHELXTL'
_computing_structure_refinement 'SHELXL-97 (Sheldrick, 1997)'
_computing_structure_solution 'SHELXS-97 (Sheldrick, 1990)'
_diffrn_ambient_temperature 150(2)
_diffrn_measured_fraction_theta_full 0.979
_diffrn_measured_fraction_theta_max 0.896
_diffrn_measurement_device_type 'Bruker SMART CCD area detector'
_diffrn_measurement_method omega
_diffrn_radiation_monochromator graphite
_diffrn_radiation_source 'sealed tube'
_diffrn_radiation_type MoK\a
_diffrn_radiation_wavelength 0.71073
_diffrn_reflns_av_R_equivalents 0.030
_diffrn_reflns_av_sigmaI/netI 0.0475
_diffrn_reflns_limit_h_max 16
_diffrn_reflns_limit_h_min -9
_diffrn_reflns_limit_k_max 17
_diffrn_reflns_limit_k_min -19
_diffrn_reflns_limit_l_max 13
_diffrn_reflns_limit_l_min -13
_diffrn_reflns_number 11916
_diffrn_reflns_theta_full 27.50
_diffrn_reflns_theta_max 28.83
_diffrn_reflns_theta_min 2.14
_diffrn_standards_decay_% 0
_exptl_absorpt_coefficient_mu 0.302
_exptl_absorpt_correction_T_max 0.956
_exptl_absorpt_correction_T_min 0.847
_exptl_absorpt_correction_type multi-scan
_exptl_absorpt_process_details 'SADABS (Bruker, 1999)'
_exptl_crystal_colour colourless
_exptl_crystal_density_diffrn 1.293
_exptl_crystal_density_method 'not measured'
_exptl_crystal_description 'rectangular plate'
_exptl_crystal_F_000 784
_exptl_crystal_size_max 0.36
_exptl_crystal_size_mid 0.20
_exptl_crystal_size_min 0.07
_refine_diff_density_max 0.346
_refine_diff_density_min -0.176
_refine_diff_density_rms 0.050
_refine_ls_goodness_of_fit_ref 0.929
_refine_ls_hydrogen_treatment constr
_refine_ls_matrix_type full
_refine_ls_number_parameters 208
_refine_ls_number_reflns 4368
_refine_ls_number_restraints 0
_refine_ls_restrained_S_all 0.929
_refine_ls_R_factor_all 0.0575
_refine_ls_R_factor_gt 0.0371
_refine_ls_shift/su_max 0.000
_refine_ls_shift/su_mean 0.000
_refine_ls_structure_factor_coef Fsqd
_refine_ls_weighting_details 'calc w=1/[\s^2^(Fo^2^)+(0.0483P)^2^] where P=(Fo^2^+2Fc^2^)/3'
_refine_ls_weighting_scheme calc
_refine_ls_wR_factor_gt 0.0845
_refine_ls_wR_factor_ref 0.0906
_reflns_number_gt 3131
_reflns_number_total 4539
_reflns_threshold_expression I>2sigma(I)
_cod_data_source_file b609180f.txt
_cod_data_source_block (12)
_cod_depositor_comments
;
The following automatic conversions were performed:
'_symmetry_cell_setting' value 'Monoclinic' changed to 'monoclinic'
according to '/home/saulius/struct/CIF-dictionaries/cif_core.dic'
dictionary named 'cif_core.dic' version 2.4.1 from 2010-06-29.

Automatic conversion script
Id: cif_fix_enum 1527 2010-12-29 10:47:43Z saulius 
;
_cod_original_cell_volume 1867.3(4)
_cod_original_sg_symbol_H-M 'P 21/c'
_cod_database_code 7052380

loop_
_symmetry_equiv_pos_as_xyz
'x, y, z'
'-x, y+1/2, -z+1/2'
'-x, -y, -z'
'x, -y-1/2, z-1/2'

loop_
_atom_site_label
_atom_site_type_symbol
_atom_site_fract_x
_atom_site_fract_y
_atom_site_fract_z
_atom_site_U_iso_or_equiv
_atom_site_adp_type
_atom_site_occupancy
_atom_site_symmetry_multiplicity
_atom_site_calc_flag
_atom_site_refinement_flags
_atom_site_disorder_assembly
_atom_site_disorder_group
S1 S 0.30290(3) 0.17142(3) -0.15229(4) 0.02855(12) Uani 1 1 d . . .
O1 O 0.24745(9) 0.04134(8) 0.08370(11) 0.0279(3) Uani 1 1 d . . .
N1 N 0.53808(10) 0.14597(9) 0.18500(12) 0.0227(3) Uani 1 1 d . . .
C1 C 0.48042(13) 0.13811(11) 0.04695(15) 0.0239(4) Uani 1 1 d . . .
H1A H 0.4599 0.0742 0.0301 0.029 Uiso 1 1 calc R . .
H1B H 0.5308 0.1542 -0.0147 0.029 Uiso 1 1 calc R . .
S2 S 0.36356(4) -0.01978(3) 0.39364(4) 0.03047(12) Uani 1 1 d . . .
O2 O 0.70182(9) 0.30512(8) 0.39376(12) 0.0309(3) Uani 1 1 d . . .
N2 N 0.73661(11) 0.16199(9) 0.32964(13) 0.0272(3) Uani 1 1 d . . .
H2A H 0.7089 0.1188 0.2750 0.033 Uiso 1 1 calc R . .
C2 C 0.37882(13) 0.19628(11) 0.01177(15) 0.0250(4) Uani 1 1 d . . .
H2B H 0.3999 0.2606 0.0150 0.030 Uiso 1 1 calc R . .
H2C H 0.3320 0.1865 0.0800 0.030 Uiso 1 1 calc R . .
N3 N 0.88412(10) 0.20996(9) 0.48127(13) 0.0251(3) Uani 1 1 d . . .
H3C H 0.8498 0.2618 0.4736 0.030 Uiso 1 1 calc R . .
O3 O 0.87104(10) 0.06400(8) 0.40733(13) 0.0375(3) Uani 1 1 d . . .
C3 C 0.27305(14) 0.05232(11) -0.14596(16) 0.0275(4) Uani 1 1 d . . .
H3A H 0.2405 0.0329 -0.2372 0.033 Uiso 1 1 calc R . .
H3B H 0.3421 0.0196 -0.1222 0.033 Uiso 1 1 calc R . .
C4 C 0.19927(14) 0.02239(12) -0.05045(16) 0.0298(4) Uani 1 1 d . . .
H4A H 0.1296 0.0544 -0.0716 0.036 Uiso 1 1 calc R . .
H4B H 0.1853 -0.0431 -0.0609 0.036 Uiso 1 1 calc R . .
C5 C 0.19042(13) -0.00040(11) 0.17806(17) 0.0286(4) Uani 1 1 d . . .
H5A H 0.1965 -0.0668 0.1722 0.034 Uiso 1 1 calc R . .
H5B H 0.1132 0.0159 0.1577 0.034 Uiso 1 1 calc R . .
C6 C 0.23723(13) 0.03079(12) 0.31742(16) 0.0291(4) Uani 1 1 d . . .
H6A H 0.1834 0.0191 0.3765 0.035 Uiso 1 1 calc R . .
H6B H 0.2477 0.0969 0.3147 0.035 Uiso 1 1 calc R . .
C7 C 0.45527(13) 0.01317(11) 0.28210(16) 0.0252(4) Uani 1 1 d . . .
H7A H 0.5244 -0.0190 0.3076 0.030 Uiso 1 1 calc R . .
H7B H 0.4246 -0.0046 0.1894 0.030 Uiso 1 1 calc R . .
C8 C 0.47566(13) 0.11423(10) 0.28702(15) 0.0234(4) Uani 1 1 d . . .
H8A H 0.4056 0.1460 0.2744 0.028 Uiso 1 1 calc R . .
H8B H 0.5149 0.1303 0.3768 0.028 Uiso 1 1 calc R . .
C9 C 0.57750(13) 0.23730(11) 0.21670(16) 0.0262(4) Uani 1 1 d . . .
H9A H 0.5200 0.2731 0.2477 0.031 Uiso 1 1 calc R . .
H9B H 0.5945 0.2661 0.1345 0.031 Uiso 1 1 calc R . .
C10 C 0.67698(13) 0.23877(11) 0.32359(16) 0.0243(4) Uani 1 1 d . . .
C11 C 0.83675(13) 0.14069(11) 0.41054(16) 0.0262(4) Uani 1 1 d . . .
C12 C 0.98919(13) 0.20718(11) 0.57129(15) 0.0242(4) Uani 1 1 d . . .
C13 C 1.07773(14) 0.17356(13) 0.49695(18) 0.0362(4) Uani 1 1 d . . .
H13A H 1.0817 0.2129 0.4202 0.054 Uiso 1 1 calc R . .
H13B H 1.0613 0.1119 0.4654 0.054 Uiso 1 1 calc R . .
H13C H 1.1469 0.1743 0.5575 0.054 Uiso 1 1 calc R . .
C14 C 0.98197(15) 0.14668(12) 0.69095(17) 0.0341(4) Uani 1 1 d . . .
H14A H 0.9250 0.1688 0.7379 0.051 Uiso 1 1 calc R . .
H14B H 1.0509 0.1474 0.7520 0.051 Uiso 1 1 calc R . .
H14C H 0.9653 0.0849 0.6599 0.051 Uiso 1 1 calc R . .
C15 C 1.01214(14) 0.30414(12) 0.61659(17) 0.0335(4) Uani 1 1 d . . .
H15A H 0.9552 0.3253 0.6642 0.050 Uiso 1 1 calc R . .
H15B H 1.0144 0.3425 0.5383 0.050 Uiso 1 1 calc R . .
H15C H 1.0816 0.3070 0.6764 0.050 Uiso 1 1 calc R . .

loop_
_atom_site_aniso_label
_atom_site_aniso_U_11
_atom_site_aniso_U_22
_atom_site_aniso_U_33
_atom_site_aniso_U_23
_atom_site_aniso_U_13
_atom_site_aniso_U_12
S1 0.0295(2) 0.0316(2) 0.0218(2) 0.00409(17) -0.00409(17) -0.00353(18)
O1 0.0270(7) 0.0316(7) 0.0242(6) 0.0046(5) 0.0010(5) -0.0061(5)
N1 0.0201(7) 0.0263(7) 0.0204(7) -0.0004(6) -0.0010(5) -0.0027(6)
C1 0.0221(9) 0.0295(9) 0.0192(8) -0.0008(7) 0.0010(7) -0.0027(7)
S2 0.0320(3) 0.0334(3) 0.0255(2) 0.00845(19) 0.00324(18) 0.00075(19)
O2 0.0278(7) 0.0266(7) 0.0359(7) -0.0061(5) -0.0016(5) -0.0011(5)
N2 0.0240(8) 0.0265(8) 0.0278(8) -0.0072(6) -0.0050(6) -0.0016(6)
C2 0.0262(9) 0.0249(9) 0.0217(8) 0.0011(7) -0.0024(7) -0.0028(7)
N3 0.0223(8) 0.0233(7) 0.0271(7) -0.0015(6) -0.0036(6) 0.0006(6)
O3 0.0333(7) 0.0285(7) 0.0451(8) -0.0084(6) -0.0098(6) 0.0042(5)
C3 0.0274(10) 0.0290(9) 0.0238(8) -0.0051(7) -0.0025(7) -0.0006(7)
C4 0.0278(10) 0.0301(9) 0.0285(9) 0.0013(8) -0.0041(7) -0.0052(7)
C5 0.0227(9) 0.0283(9) 0.0349(10) 0.0063(7) 0.0047(7) -0.0005(7)
C6 0.0256(9) 0.0312(10) 0.0321(9) 0.0053(8) 0.0094(8) 0.0021(7)
C7 0.0238(9) 0.0267(9) 0.0243(8) 0.0016(7) 0.0018(7) 0.0024(7)
C8 0.0246(9) 0.0255(9) 0.0191(8) -0.0014(7) 0.0009(7) 0.0003(7)
C9 0.0226(9) 0.0265(9) 0.0278(9) 0.0027(7) -0.0009(7) -0.0031(7)
C10 0.0215(9) 0.0260(9) 0.0252(8) 0.0009(7) 0.0031(7) -0.0030(7)
C11 0.0235(9) 0.0285(9) 0.0258(9) -0.0014(7) 0.0014(7) -0.0004(7)
C12 0.0209(9) 0.0286(9) 0.0214(8) 0.0009(7) -0.0012(7) -0.0035(7)
C13 0.0247(10) 0.0525(12) 0.0306(10) -0.0009(9) 0.0023(8) 0.0014(8)
C14 0.0332(10) 0.0397(11) 0.0277(9) 0.0059(8) -0.0008(8) -0.0070(8)
C15 0.0329(11) 0.0338(10) 0.0303(10) -0.0004(8) -0.0055(8) -0.0074(8)

loop_
_atom_type_symbol
_atom_type_description
_atom_type_scat_dispersion_real
_atom_type_scat_dispersion_imag
_atom_type_scat_source
C C 0.0033 0.0016 'International Tables Vol C Tables 4.2.6.8 and 6.1.1.4'
H H 0.0000 0.0000 'International Tables Vol C Tables 4.2.6.8 and 6.1.1.4'
N N 0.0061 0.0033 'International Tables Vol C Tables 4.2.6.8 and 6.1.1.4'
O O 0.0106 0.0060 'International Tables Vol C Tables 4.2.6.8 and 6.1.1.4'
S S 0.1246 0.1234 'International Tables Vol C Tables 4.2.6.8 and 6.1.1.4'

loop_
_geom_angle_atom_site_label_1
_geom_angle_atom_site_label_2
_geom_angle_atom_site_label_3
_geom_angle
_geom_angle_site_symmetry_1
_geom_angle_site_symmetry_3
_geom_angle_publ_flag
C1 C2 S1 113.07(11) . . ?
C1 N1 C8 113.85(12) . . ?
C3 S1 C2 104.32(8) . . ?
C4 O1 C5 111.81(12) . . ?
C4 C3 S1 117.50(12) . . ?
C5 C6 S2 116.85(12) . . ?
C7 S2 C6 103.15(8) . . ?
C8 C7 S2 111.55(11) . . ?
C9 N1 C1 112.30(12) . . ?
C9 N1 C8 110.07(12) . . ?
C10 N2 C11 130.00(14) . . ?
C11 N3 C12 125.77(14) . . ?
C14 C12 C13 110.11(15) . . ?
C14 C12 C15 110.48(14) . . ?
C15 C12 C13 109.82(14) . . ?
N1 C1 C2 116.00(13) . . ?
N1 C8 C7 113.48(12) . . ?
N1 C9 C10 112.44(13) . . ?
N2 C10 C9 113.93(14) . . ?
N3 C11 N2 114.43(14) . . ?
N3 C12 C13 110.89(13) . . ?
N3 C12 C14 110.05(13) . . ?
N3 C12 C15 105.40(13) . . ?
O1 C4 C3 110.03(13) . . ?
O1 C5 C6 109.33(13) . . ?
O2 C10 N2 124.10(15) . . ?
O2 C10 C9 121.93(15) . . ?
O3 C11 N2 118.45(15) . . ?
O3 C11 N3 127.10(16) . . ?

loop_
_geom_bond_atom_site_label_1
_geom_bond_atom_site_label_2
_geom_bond_distance
_geom_bond_site_symmetry_2
_geom_bond_publ_flag
N1 C1 1.4707(19) . ?
N1 C8 1.4748(19) . ?
N1 C9 1.461(2) . ?
N2 C10 1.360(2) . ?
N2 C11 1.422(2) . ?
N3 C11 1.336(2) . ?
N3 C12 1.4790(19) . ?
O1 C4 1.4223(19) . ?
O1 C5 1.4279(19) . ?
O2 C10 1.2243(19) . ?
O3 C11 1.219(2) . ?
S1 C2 1.8138(15) . ?
S1 C3 1.8099(17) . ?
S2 C6 1.8129(17) . ?
S2 C7 1.8110(16) . ?
C1 C2 1.536(2) . ?
C3 C4 1.514(2) . ?
C5 C6 1.510(2) . ?
C7 C8 1.521(2) . ?
C9 C10 1.515(2) . ?
C12 C13 1.528(2) . ?
C12 C14 1.523(2) . ?
C12 C15 1.523(2) . ?

loop_
_geom_hbond_atom_site_label_D
_geom_hbond_atom_site_label_H
_geom_hbond_atom_site_label_A
_geom_hbond_distance_DH
_geom_hbond_distance_HA
_geom_hbond_distance_DA
_geom_hbond_angle_DHA
_geom_hbond_site_symmetry_A
N2 H2A N1 0.88 2.23 2.6927(18) 112 .
N3 H3C O2 0.88 2.01 2.7168(18) 136 .

loop_
_cod_related_entry_id
_cod_related_entry_database
_cod_related_entry_code
1 ChemSpider 21141687
